data_8106107
loop_
_publ_author_name
'Liguo, Yang'
'Qingyun, Liu'
'Xin, Wang'
'Nana, Liu'
'Yuqiang, Dai'

_publ_section_title
;
 Crystal structure of
 [(1,2-bis(dicyclohexylphosphino)-1,2-dicarba-closo-dodecaborane-\k2
 P,P&#x2032;]dibromidonickel(II)), C26H54B10NiBr2P2
;
_journal_issue 2
_journal_name_full 'Zeitschrift f\"ur Kristallographie - New Crystal Structures'
_journal_page_first 225
_journal_page_last 227
_journal_paper_doi 10.1515/ncrs-2017-0233
_journal_volume 233
_journal_year 2018
_chemical_formula_sum 'C26 H54 B10 Br2 Ni P2'
_chemical_formula_weight 755.26
_space_group_IT_number 15
_space_group_name_Hall '-C 2yc'
_space_group_name_H-M_alt 'C 1 2/c 1'
_symmetry_cell_setting monoclinic
_symmetry_space_group_name_H-M 'C 1 2/c 1'
_atom_sites_solution_hydrogens geom
_atom_sites_solution_primary direct
_atom_sites_solution_secondary difmap
_cell_angle_alpha 90.00
_cell_angle_beta 95.830(7)
_cell_angle_gamma 90.00
_cell_formula_units_Z 4
_cell_length_a 13.064(7)
_cell_length_b 15.655(8)
_cell_length_c 16.652(9)
_cell_measurement_reflns_used 1840
_cell_measurement_temperature 298(2)
_cell_measurement_theta_max 23.106
_cell_measurement_theta_min 2.296
_cell_volume 3388(3)
_computing_cell_refinement 'Bruker SMART'
_computing_data_collection 'Bruker SMART'
_computing_data_reduction 'Bruker SHELXTL'
_computing_molecular_graphics 'Bruker SHELXTL'
_computing_publication_material 'Bruker SHELXTL'
_computing_structure_refinement 'SHELXL-97 (Sheldrick, 1997)'
_computing_structure_solution 'SHELXS-97 (Sheldrick, 1990)'
_diffrn_ambient_temperature 298(2)
_diffrn_measured_fraction_theta_full 0.991
_diffrn_measured_fraction_theta_max 0.991
_diffrn_measurement_device_type 'CCD area detector'
_diffrn_measurement_method 'phi and omega scans'
_diffrn_radiation_monochromator graphite
_diffrn_radiation_source 'fine-focus sealed tube'
_diffrn_radiation_type MoK\a
_diffrn_radiation_wavelength 0.71073
_diffrn_reflns_av_R_equivalents 0.0985
_diffrn_reflns_av_sigmaI/netI 0.1121
_diffrn_reflns_limit_h_max 9
_diffrn_reflns_limit_h_min -15
_diffrn_reflns_limit_k_max 18
_diffrn_reflns_limit_k_min -18
_diffrn_reflns_limit_l_max 19
_diffrn_reflns_limit_l_min -19
_diffrn_reflns_number 8640
_diffrn_reflns_theta_full 25.01
_diffrn_reflns_theta_max 25.01
_diffrn_reflns_theta_min 2.04
_exptl_absorpt_coefficient_mu 3.045
_exptl_absorpt_correction_T_max 0.6930
_exptl_absorpt_correction_T_min 0.1944
_exptl_absorpt_correction_type multi-scan
_exptl_absorpt_process_details sadabs
_exptl_crystal_colour red
_exptl_crystal_density_diffrn 1.481
_exptl_crystal_density_method 'not measured'
_exptl_crystal_description block
_exptl_crystal_F_000 1552
_exptl_crystal_size_max 0.80
_exptl_crystal_size_mid 0.15
_exptl_crystal_size_min 0.13
_refine_diff_density_max 0.713
_refine_diff_density_min -0.654
_refine_diff_density_rms 0.116
_refine_ls_extinction_method none
_refine_ls_goodness_of_fit_ref 1.000
_refine_ls_hydrogen_treatment constr
_refine_ls_matrix_type full
_refine_ls_number_parameters 186
_refine_ls_number_reflns 2963
_refine_ls_number_restraints 0
_refine_ls_restrained_S_all 1.000
_refine_ls_R_factor_all 0.1270
_refine_ls_R_factor_gt 0.0603
_refine_ls_shift/su_max 0.000
_refine_ls_shift/su_mean 0.000
_refine_ls_structure_factor_coef Fsqd
_refine_ls_weighting_details 'calc w=1/[\s^2^(Fo^2^)+(0.0620P)^2^+0.0000P] where P=(Fo^2^+2Fc^2^)/3'
_refine_ls_weighting_scheme calc
_refine_ls_wR_factor_gt 0.1114
_refine_ls_wR_factor_ref 0.1364
_reflns_number_gt 1801
_reflns_number_total 2963
_reflns_threshold_expression >2sigma(I)
_cod_data_source_file suppl_ncrs-2017-0233_suppl.cif
_cod_data_source_block 070729h
_cod_original_sg_symbol_H-M 'C2/c  '
_cod_database_code 8106107

loop_
_symmetry_equiv_pos_as_xyz
'x, y, z'
'-x, y, -z+1/2'
'x+1/2, y+1/2, z'
'-x+1/2, y+1/2, -z+1/2'
'-x, -y, -z'
'x, -y, z-1/2'
'-x+1/2, -y+1/2, -z'
'x+1/2, -y+1/2, z-1/2'

loop_
_atom_site_label
_atom_site_type_symbol
_atom_site_fract_x
_atom_site_fract_y
_atom_site_fract_z
_atom_site_U_iso_or_equiv
_atom_site_adp_type
_atom_site_occupancy
_atom_site_symmetry_multiplicity
_atom_site_calc_flag
_atom_site_refinement_flags
_atom_site_disorder_assembly
_atom_site_disorder_group
Ni1 Ni 0.0000 0.07819(7) 0.7500 0.0249(3) Uani 1 2 d S . .
P1 P 0.11912(12) 0.17176(10) 0.73674(9) 0.0234(4) Uani 1 1 d . . .
B1 B 0.1181(6) 0.3693(4) 0.8010(5) 0.0331(19) Uani 1 1 d . . .
H1 H 0.1950 0.3694 0.8348 0.040 Uiso 1 1 calc R . .
B2 B 0.1008(6) 0.3682(5) 0.6941(5) 0.0301(18) Uani 1 1 d . . .
H2 H 0.1667 0.3673 0.6579 0.036 Uiso 1 1 calc R . .
B3 B -0.0151(5) 0.3120(4) 0.6646(4) 0.0260(17) Uani 1 1 d . . .
H3 H -0.0257 0.2736 0.6091 0.031 Uiso 1 1 calc R . .
B4 B -0.0140(6) 0.4246(5) 0.6636(5) 0.0351(19) Uani 1 1 d . . .
H4 H -0.0229 0.4611 0.6068 0.042 Uiso 1 1 calc R . .
B5 B 0.0680(6) 0.4604(5) 0.7482(5) 0.036(2) Uani 1 1 d . . .
H5 H 0.1120 0.5202 0.7468 0.043 Uiso 1 1 calc R . .
Br1 Br 0.12757(6) -0.02587(4) 0.75610(5) 0.0478(3) Uani 1 1 d . . .
C1 C 0.0648(5) 0.2824(3) 0.7468(3) 0.0233(15) Uani 1 1 d . . .
C2 C 0.2415(4) 0.1677(4) 0.8032(3) 0.0246(14) Uani 1 1 d . . .
H2A H 0.2726 0.1131 0.7901 0.030 Uiso 1 1 calc R . .
C3 C 0.2255(5) 0.1600(4) 0.8926(4) 0.0349(16) Uani 1 1 d . . .
H3A H 0.1749 0.1159 0.8997 0.042 Uiso 1 1 calc R . .
H3B H 0.1997 0.2136 0.9117 0.042 Uiso 1 1 calc R . .
C4 C 0.3274(6) 0.1374(5) 0.9418(4) 0.0463(19) Uani 1 1 d . . .
H4A H 0.3174 0.1363 0.9987 0.056 Uiso 1 1 calc R . .
H4B H 0.3488 0.0808 0.9267 0.056 Uiso 1 1 calc R . .
C5 C 0.4104(6) 0.2003(5) 0.9284(4) 0.056(2) Uani 1 1 d . . .
H5A H 0.4745 0.1817 0.9577 0.067 Uiso 1 1 calc R . .
H5B H 0.3928 0.2554 0.9497 0.067 Uiso 1 1 calc R . .
C6 C 0.4258(5) 0.2100(5) 0.8401(4) 0.046(2) Uani 1 1 d . . .
H6A H 0.4508 0.1566 0.8199 0.055 Uiso 1 1 calc R . .
H6B H 0.4771 0.2536 0.8340 0.055 Uiso 1 1 calc R . .
C7 C 0.3249(5) 0.2346(4) 0.7909(4) 0.0350(17) Uani 1 1 d . . .
H7A H 0.3353 0.2378 0.7341 0.042 Uiso 1 1 calc R . .
H7B H 0.3028 0.2903 0.8079 0.042 Uiso 1 1 calc R . .
C8 C 0.1536(5) 0.1629(4) 0.6306(4) 0.0281(15) Uani 1 1 d . . .
H8 H 0.1607 0.2210 0.6100 0.034 Uiso 1 1 calc R . .
C9 C 0.0674(5) 0.1184(4) 0.5756(4) 0.0337(16) Uani 1 1 d . . .
H9A H 0.0580 0.0609 0.5952 0.040 Uiso 1 1 calc R . .
H9B H 0.0034 0.1492 0.5782 0.040 Uiso 1 1 calc R . .
C10 C 0.0918(6) 0.1142(5) 0.4881(4) 0.050(2) Uani 1 1 d . . .
H10A H 0.0374 0.0835 0.4562 0.060 Uiso 1 1 calc R . .
H10B H 0.0942 0.1717 0.4666 0.060 Uiso 1 1 calc R . .
C11 C 0.1931(6) 0.0705(6) 0.4808(5) 0.058(2) Uani 1 1 d . . .
H11A H 0.2088 0.0731 0.4252 0.069 Uiso 1 1 calc R . .
H11B H 0.1877 0.0108 0.4955 0.069 Uiso 1 1 calc R . .
C12 C 0.2804(6) 0.1120(5) 0.5351(4) 0.051(2) Uani 1 1 d . . .
H12A H 0.3432 0.0796 0.5323 0.061 Uiso 1 1 calc R . .
H12B H 0.2919 0.1694 0.5161 0.061 Uiso 1 1 calc R . .
C13 C 0.2550(5) 0.1156(4) 0.6221(4) 0.0391(18) Uani 1 1 d . . .
H13A H 0.3105 0.1442 0.6547 0.047 Uiso 1 1 calc R . .
H13B H 0.2501 0.0578 0.6424 0.047 Uiso 1 1 calc R . .

loop_
_atom_site_aniso_label
_atom_site_aniso_U_11
_atom_site_aniso_U_22
_atom_site_aniso_U_33
_atom_site_aniso_U_23
_atom_site_aniso_U_13
_atom_site_aniso_U_12
Ni1 0.0213(7) 0.0191(5) 0.0347(7) 0.000 0.0041(5) 0.000
P1 0.0162(9) 0.0215(8) 0.0328(10) -0.0016(7) 0.0032(8) 0.0003(7)
B1 0.024(5) 0.025(4) 0.049(5) -0.008(4) -0.001(4) 0.001(3)
B2 0.021(4) 0.031(4) 0.038(5) 0.003(3) 0.004(4) -0.008(3)
B3 0.017(4) 0.029(4) 0.031(4) -0.001(3) 0.001(3) -0.003(3)
B4 0.035(5) 0.027(4) 0.042(5) 0.008(4) -0.003(4) -0.002(4)
B5 0.033(5) 0.021(4) 0.053(5) 0.001(3) 0.000(4) 0.000(3)
Br1 0.0375(5) 0.0320(4) 0.0740(6) 0.0022(4) 0.0061(4) 0.0098(4)
C1 0.023(4) 0.015(3) 0.032(4) 0.002(3) 0.002(3) -0.002(3)
C2 0.016(3) 0.030(3) 0.029(4) 0.002(3) 0.005(3) 0.008(3)
C3 0.028(4) 0.034(4) 0.042(4) 0.003(3) 0.001(3) 0.004(3)
C4 0.038(5) 0.061(5) 0.038(4) 0.004(4) -0.005(4) 0.008(4)
C5 0.033(5) 0.084(6) 0.048(5) -0.008(4) -0.009(4) -0.004(4)
C6 0.024(4) 0.055(5) 0.059(5) -0.008(4) 0.000(4) 0.000(4)
C7 0.019(4) 0.044(4) 0.043(4) -0.004(3) 0.006(3) -0.004(3)
C8 0.023(4) 0.030(3) 0.032(4) -0.003(3) 0.005(3) 0.004(3)
C9 0.030(4) 0.037(4) 0.035(4) -0.010(3) 0.007(3) 0.003(3)
C10 0.052(5) 0.057(5) 0.040(5) -0.009(4) 0.001(4) 0.001(4)
C11 0.062(6) 0.073(5) 0.040(5) -0.013(4) 0.012(4) 0.012(5)
C12 0.040(5) 0.064(5) 0.050(5) -0.007(4) 0.015(4) 0.015(4)
C13 0.031(4) 0.046(4) 0.042(4) -0.005(3) 0.009(3) 0.010(3)

loop_
_atom_type_symbol
_atom_type_description
_atom_type_scat_dispersion_real
_atom_type_scat_dispersion_imag
_atom_type_scat_source
C C 0.0033 0.0016 'International Tables Vol C Tables 4.2.6.8 and 6.1.1.4'
H H 0.0000 0.0000 'International Tables Vol C Tables 4.2.6.8 and 6.1.1.4'
B B 0.0013 0.0007 'International Tables Vol C Tables 4.2.6.8 and 6.1.1.4'
P P 0.1023 0.0942 'International Tables Vol C Tables 4.2.6.8 and 6.1.1.4'
Ni Ni 0.3393 1.1124 'International Tables Vol C Tables 4.2.6.8 and 6.1.1.4'
Br Br -0.2901 2.4595 'International Tables Vol C Tables 4.2.6.8 and 6.1.1.4'

loop_
_geom_angle_atom_site_label_1
_geom_angle_atom_site_label_2
_geom_angle_atom_site_label_3
_geom_angle
_geom_angle_site_symmetry_1
_geom_angle_site_symmetry_3
P1 Ni1 P1 94.83(10) . 2_556
P1 Ni1 Br1 171.52(5) . 2_556
P1 Ni1 Br1 87.66(6) 2_556 2_556
P1 Ni1 Br1 87.66(6) . .
P1 Ni1 Br1 171.52(5) 2_556 .
Br1 Ni1 Br1 91.05(7) 2_556 .
C2 P1 C8 106.6(3) . .
C2 P1 C1 106.8(3) . .
C8 P1 C1 106.3(3) . .
C2 P1 Ni1 120.1(2) . .
C8 P1 Ni1 106.9(2) . .
C1 P1 Ni1 109.4(2) . .
C1 B1 B3 59.4(4) . 2_556
C1 B1 B4 106.0(5) . 2_556
B3 B1 B4 60.0(4) 2_556 2_556
C1 B1 B5 105.3(5) . .
B3 B1 B5 108.4(5) 2_556 .
B4 B1 B5 60.7(5) 2_556 .
C1 B1 B2 57.8(4) . .
B3 B1 B2 107.4(5) 2_556 .
B4 B1 B2 108.5(6) 2_556 .
B5 B1 B2 60.3(4) . .
C1 B1 H1 124.3 . .
B3 B1 H1 121.5 2_556 .
B4 B1 H1 121.6 2_556 .
B5 B1 H1 121.8 . .
B2 B1 H1 122.0 . .
C1 B2 B4 105.7(5) . .
C1 B2 B1 60.1(4) . .
B4 B2 B1 107.5(5) . .
C1 B2 B3 58.5(4) . .
B4 B2 B3 59.6(4) . .
B1 B2 B3 107.5(5) . .
C1 B2 B5 106.7(5) . .
B4 B2 B5 59.9(4) . .
B1 B2 B5 59.7(4) . .
B3 B2 B5 107.4(5) . .
C1 B2 H2 123.2 . .
B4 B2 H2 122.5 . .
B1 B2 H2 121.6 . .
B3 B2 H2 122.3 . .
B5 B2 H2 122.1 . .
C1 B3 C1 59.6(4) . 2_556
C1 B3 B1 107.7(5) . 2_556
C1 B3 B1 59.7(4) 2_556 2_556
C1 B3 B4 106.0(5) . .
C1 B3 B4 106.3(5) 2_556 .
B1 B3 B4 60.1(4) 2_556 .
C1 B3 B2 58.4(4) . .
C1 B3 B2 106.2(5) 2_556 .
B1 B3 B2 108.5(5) 2_556 .
B4 B3 B2 60.0(4) . .
C1 B3 H3 122.8 . .
C1 B3 H3 122.9 2_556 .
B1 B3 H3 121.1 2_556 .
B4 B3 H3 122.6 . .
B2 B3 H3 122.2 . .
B3 B4 B1 59.9(4) . 2_556
B3 B4 B2 60.4(4) . .
B1 B4 B2 108.6(5) 2_556 .
B3 B4 B5 108.3(5) . .
B1 B4 B5 108.3(6) 2_556 .
B2 B4 B5 60.3(4) . .
B3 B4 B5 107.6(5) . 2_556
B1 B4 B5 59.7(4) 2_556 2_556
B2 B4 B5 108.4(6) . 2_556
B5 B4 B5 60.2(5) . 2_556
B3 B4 H4 121.8 . .
B1 B4 H4 121.6 2_556 .
B2 B4 H4 121.2 . .
B5 B4 H4 121.4 . .
B5 B4 H4 121.9 2_556 .
B1 B5 B4 107.7(5) . .
B1 B5 B2 60.0(4) . .
B4 B5 B2 59.8(4) . .
B1 B5 B5 107.6(5) . 2_556
B4 B5 B5 60.3(5) . 2_556
B2 B5 B5 108.1(5) . 2_556
B1 B5 B4 59.6(4) . 2_556
B4 B5 B4 107.3(6) . 2_556
B2 B5 B4 107.4(5) . 2_556
B5 B5 B4 59.5(5) 2_556 2_556
B1 B5 H5 121.9 . .
B4 B5 H5 121.9 . .
B2 B5 H5 121.8 . .
B5 B5 H5 121.7 2_556 .
B4 B5 H5 122.4 2_556 .
B2 C1 B3 63.1(4) . .
B2 C1 C1 111.2(4) . 2_556
B3 C1 C1 61.3(4) . 2_556
B2 C1 B3 112.0(5) . 2_556
B3 C1 B3 111.1(5) . 2_556
C1 C1 B3 59.1(4) 2_556 2_556
B2 C1 B1 62.1(4) . .
B3 C1 B1 112.7(5) . .
C1 C1 B1 108.3(4) 2_556 .
B3 C1 B1 60.9(4) 2_556 .
B2 C1 P1 123.7(4) . .
B3 C1 P1 112.7(4) . .
C1 C1 P1 112.98(19) 2_556 .
B3 C1 P1 119.9(4) 2_556 .
B1 C1 P1 129.0(4) . .
C3 C2 C7 110.6(5) . .
C3 C2 P1 112.9(4) . .
C7 C2 P1 118.5(4) . .
C3 C2 H2A 104.4 . .
C7 C2 H2A 104.4 . .
P1 C2 H2A 104.4 . .
C2 C3 C4 109.9(6) . .
C2 C3 H3A 109.7 . .
C4 C3 H3A 109.7 . .
C2 C3 H3B 109.7 . .
C4 C3 H3B 109.7 . .
H3A C3 H3B 108.2 . .
C5 C4 C3 111.8(6) . .
C5 C4 H4A 109.3 . .
C3 C4 H4A 109.3 . .
C5 C4 H4B 109.3 . .
C3 C4 H4B 109.3 . .
H4A C4 H4B 107.9 . .
C4 C5 C6 112.4(6) . .
C4 C5 H5A 109.1 . .
C6 C5 H5A 109.1 . .
C4 C5 H5B 109.1 . .
C6 C5 H5B 109.1 . .
H5A C5 H5B 107.9 . .
C5 C6 C7 110.7(6) . .
C5 C6 H6A 109.5 . .
C7 C6 H6A 109.5 . .
C5 C6 H6B 109.5 . .
C7 C6 H6B 109.5 . .
H6A C6 H6B 108.1 . .
C6 C7 C2 109.9(5) . .
C6 C7 H7A 109.7 . .
C2 C7 H7A 109.7 . .
C6 C7 H7B 109.7 . .
C2 C7 H7B 109.7 . .
H7A C7 H7B 108.2 . .
C13 C8 C9 108.2(5) . .
C13 C8 P1 114.5(4) . .
C9 C8 P1 111.3(4) . .
C13 C8 H8 107.5 . .
C9 C8 H8 107.5 . .
P1 C8 H8 107.5 . .
C10 C9 C8 112.1(6) . .
C10 C9 H9A 109.2 . .
C8 C9 H9A 109.2 . .
C10 C9 H9B 109.2 . .
C8 C9 H9B 109.2 . .
H9A C9 H9B 107.9 . .
C11 C10 C9 111.5(6) . .
C11 C10 H10A 109.3 . .
C9 C10 H10A 109.3 . .
C11 C10 H10B 109.3 . .
C9 C10 H10B 109.3 . .
H10A C10 H10B 108.0 . .
C10 C11 C12 111.6(6) . .
C10 C11 H11A 109.3 . .
C12 C11 H11A 109.3 . .
C10 C11 H11B 109.3 . .
C12 C11 H11B 109.3 . .
H11A C11 H11B 108.0 . .
C13 C12 C11 111.0(6) . .
C13 C12 H12A 109.4 . .
C11 C12 H12A 109.4 . .
C13 C12 H12B 109.4 . .
C11 C12 H12B 109.4 . .
H12A C12 H12B 108.0 . .
C12 C13 C8 112.3(6) . .
C12 C13 H13A 109.1 . .
C8 C13 H13A 109.1 . .
C12 C13 H13B 109.1 . .
C8 C13 H13B 109.1 . .
H13A C13 H13B 107.9 . .

loop_
_geom_bond_atom_site_label_1
_geom_bond_atom_site_label_2
_geom_bond_distance
_geom_bond_site_symmetry_2
Ni1 P1 2.1647(19) .
Ni1 P1 2.1647(19) 2_556
Ni1 Br1 2.3254(13) 2_556
Ni1 Br1 2.3254(13) .
P1 C2 1.851(6) .
P1 C8 1.873(6) .
P1 C1 1.885(6) .
B1 C1 1.739(9) .
B1 B3 1.760(11) 2_556
B1 B4 1.764(11) 2_556
B1 B5 1.767(10) .
B1 B2 1.772(11) .
B1 H1 1.1000 .
B2 C1 1.697(9) .
B2 B4 1.770(11) .
B2 B3 1.777(10) .
B2 B5 1.777(10) .
B2 H2 1.1000 .
B3 C1 1.698(9) .
B3 C1 1.735(9) 2_556
B3 B1 1.760(11) 2_556
B3 B4 1.762(10) .
B3 H3 1.1000 .
B4 B1 1.764(11) 2_556
B4 B5 1.771(11) .
B4 B5 1.784(11) 2_556
B4 H4 1.1000 .
B5 B5 1.783(16) 2_556
B5 B4 1.784(11) 2_556
B5 H5 1.1000 .
C1 C1 1.707(12) 2_556
C1 B3 1.735(9) 2_556
C2 C3 1.529(8) .
C2 C7 1.540(8) .
C2 H2A 0.9800 .
C3 C4 1.532(9) .
C3 H3A 0.9700 .
C3 H3B 0.9700 .
C4 C5 1.499(10) .
C4 H4A 0.9700 .
C4 H4B 0.9700 .
C5 C6 1.512(10) .
C5 H5A 0.9700 .
C5 H5B 0.9700 .
C6 C7 1.528(9) .
C6 H6A 0.9700 .
C6 H6B 0.9700 .
C7 H7A 0.9700 .
C7 H7B 0.9700 .
C8 C13 1.537(8) .
C8 C9 1.543(9) .
C8 H8 0.9800 .
C9 C10 1.524(9) .
C9 H9A 0.9700 .
C9 H9B 0.9700 .
C10 C11 1.506(10) .
C10 H10A 0.9700 .
C10 H10B 0.9700 .
C11 C12 1.526(11) .
C11 H11A 0.9700 .
C11 H11B 0.9700 .
C12 C13 1.518(9) .
C12 H12A 0.9700 .
C12 H12B 0.9700 .
C13 H13A 0.9700 .
C13 H13B 0.9700 .
